data_4065218
loop_
_publ_author_name
'Chen, Chao'
'Anselment, Timo M. J.'
'Fr\"ohlich, Roland'
'Rieger, Bernhard'
'Kehr, Gerald'
'Erker, Gerhard'

_publ_section_title
;
 o-Diarylphosphinoferrocene Sulfonate Palladium Systems for Nonalternating
 Ethene--Carbon Monoxide Copolymerization
;
_journal_issue 19
_journal_name_full Organometallics
_journal_page_first 5248
_journal_paper_doi 10.1021/om200628r
_journal_volume 30
_journal_year 2011
_chemical_formula_sum 'C29 H28 Cl Fe N O3.5 P Pd S'
_chemical_formula_weight 707.25
_chemical_name_systematic
; 
 ? 
;
_space_group_IT_number 14
_symmetry_cell_setting monoclinic
_symmetry_space_group_name_Hall '-P 2ybc'
_symmetry_space_group_name_H-M 'P 1 21/c 1'
_atom_sites_solution_hydrogens geom
_atom_sites_solution_primary direct
_atom_sites_solution_secondary difmap
_audit_creation_method SHELXL-97
_cell_angle_alpha 90.00
_cell_angle_beta 92.582(1)
_cell_angle_gamma 90.00
_cell_formula_units_Z 4
_cell_length_a 17.2424(3)
_cell_length_b 9.4608(2)
_cell_length_c 17.4506(4)
_cell_measurement_reflns_used 5348
_cell_measurement_temperature 223(2)
_cell_measurement_theta_max 27.88
_cell_measurement_theta_min 0.41
_cell_volume 2843.77(10)
_computing_cell_refinement 'Collect (Nonius B.V., 1998)'
_computing_data_collection 'Collect (Nonius B.V., 1998)'
_computing_data_reduction 'Denzo-SMN (Otwinowski & Minor, 1997)'
_computing_molecular_graphics 'XP (BrukerAXS, 2000)'
_computing_publication_material 'SHELXL-97 (Sheldrick, 1997)'
_computing_structure_refinement 'SHELXL-97 (Sheldrick, 1997)'
_computing_structure_solution 'SHELXS-97 (Sheldrick, 1990)'
_diffrn_ambient_temperature 223(2)
_diffrn_measured_fraction_theta_full 0.997
_diffrn_measured_fraction_theta_max 0.997
_diffrn_measurement_device_type 'Nonius KappaCCD'
_diffrn_measurement_method '\w and \f scans'
_diffrn_radiation_monochromator graphite
_diffrn_radiation_source 'rotating anode Nonius FR591'
_diffrn_radiation_type MoK\a
_diffrn_radiation_wavelength 0.71073
_diffrn_reflns_av_R_equivalents 0.0550
_diffrn_reflns_av_sigmaI/netI 0.0668
_diffrn_reflns_limit_h_max 18
_diffrn_reflns_limit_h_min -22
_diffrn_reflns_limit_k_max 12
_diffrn_reflns_limit_k_min -11
_diffrn_reflns_limit_l_max 22
_diffrn_reflns_limit_l_min -22
_diffrn_reflns_number 17847
_diffrn_reflns_theta_full 27.90
_diffrn_reflns_theta_max 27.90
_diffrn_reflns_theta_min 2.34
_exptl_absorpt_coefficient_mu 1.400
_exptl_absorpt_correction_T_max 0.9333
_exptl_absorpt_correction_T_min 0.6400
_exptl_absorpt_correction_type multi-scan
_exptl_absorpt_process_details 'SORTAV (Blessing, 1995 & 1997)'
_exptl_crystal_colour yellow-orange
_exptl_crystal_density_diffrn 1.652
_exptl_crystal_density_method 'not measured'
_exptl_crystal_description plate
_exptl_crystal_F_000 1428
_exptl_crystal_size_max 0.35
_exptl_crystal_size_mid 0.30
_exptl_crystal_size_min 0.05
_refine_diff_density_max 0.804
_refine_diff_density_min -0.779
_refine_diff_density_rms 0.115
_refine_ls_extinction_method none
_refine_ls_goodness_of_fit_ref 1.003
_refine_ls_hydrogen_treatment constr
_refine_ls_matrix_type full
_refine_ls_number_parameters 358
_refine_ls_number_reflns 6772
_refine_ls_number_restraints 61
_refine_ls_restrained_S_all 1.019
_refine_ls_R_factor_all 0.0788
_refine_ls_R_factor_gt 0.0426
_refine_ls_shift/su_max 0.001
_refine_ls_shift/su_mean 0.000
_refine_ls_structure_factor_coef Fsqd
_refine_ls_weighting_details 'calc w=1/[\s^2^(Fo^2^)+(0.0464P)^2^+2.3098P] where P=(Fo^2^+2Fc^2^)/3'
_refine_ls_weighting_scheme calc
_refine_ls_wR_factor_gt 0.0898
_refine_ls_wR_factor_ref 0.1041
_reflns_number_gt 4717
_reflns_number_total 6772
_reflns_threshold_expression >2sigma(I)
_cod_data_source_file om200628r_si_002.cif
_cod_data_source_block erk5086
_cod_original_cell_volume 2843.8(1)
_cod_original_sg_symbol_H-M P21/c
_cod_original_formula_sum 'C29 H28 Cl Fe N O3.50 P Pd S'
_cod_database_code 4065218

loop_
_symmetry_equiv_pos_as_xyz
'x, y, z'
'-x, y+1/2, -z+1/2'
'-x, -y, -z'
'x, -y-1/2, z-1/2'

loop_
_atom_site_label
_atom_site_type_symbol
_atom_site_fract_x
_atom_site_fract_y
_atom_site_fract_z
_atom_site_U_iso_or_equiv
_atom_site_adp_type
_atom_site_occupancy
_atom_site_symmetry_multiplicity
_atom_site_calc_flag
_atom_site_refinement_flags
_atom_site_disorder_assembly
_atom_site_disorder_group
Pd Pd 0.244435(15) 0.78098(3) 0.326339(15) 0.02372(9) Uani 1 1 d . . .
Fe Fe 0.25761(3) 1.12640(6) 0.50571(3) 0.02899(14) Uani 1 1 d . . .
P1 P 0.34210(5) 0.85406(9) 0.40626(5) 0.0218(2) Uani 1 1 d . . .
S1 S 0.21849(6) 1.10397(10) 0.31497(5) 0.0315(2) Uani 1 1 d . . .
Cl1 Cl 0.31256(6) 0.57748(10) 0.31993(6) 0.0382(2) Uani 1 1 d . . .
O1 O 0.18093(14) 0.9655(3) 0.33237(15) 0.0313(6) Uani 1 1 d . . .
O2 O 0.26651(17) 1.0931(3) 0.24980(15) 0.0432(7) Uani 1 1 d . . .
O3 O 0.16102(17) 1.2139(3) 0.31264(18) 0.0468(8) Uani 1 1 d . . .
C1 C 0.2813(2) 1.1365(4) 0.3943(2) 0.0274(8) Uani 1 1 d . . .
C2 C 0.3311(2) 1.0363(4) 0.43379(19) 0.0233(8) Uani 1 1 d . . .
C3 C 0.3740(2) 1.1110(4) 0.4930(2) 0.0300(8) Uani 1 1 d . . .
H3 H 0.4106 1.0717 0.5284 0.036 Uiso 1 1 calc R . .
C4 C 0.3512(2) 1.2549(4) 0.4887(2) 0.0374(10) Uani 1 1 d . . .
H4 H 0.3709 1.3276 0.5208 0.045 Uiso 1 1 calc R . .
C5 C 0.2945(2) 1.2718(4) 0.4288(2) 0.0362(9) Uani 1 1 d . . .
H5 H 0.2698 1.3568 0.4141 0.043 Uiso 1 1 calc R . .
C6 C 0.1821(3) 0.9790(5) 0.5426(3) 0.0525(13) Uani 1 1 d . . .
H6 H 0.1774 0.8859 0.5241 0.063 Uiso 1 1 calc R . .
C7 C 0.2311(3) 1.0235(6) 0.6038(3) 0.0560(13) Uani 1 1 d . . .
H7 H 0.2650 0.9655 0.6335 0.067 Uiso 1 1 calc R . .
C8 C 0.2214(3) 1.1679(6) 0.6134(3) 0.0595(14) Uani 1 1 d . . .
H8 H 0.2475 1.2247 0.6505 0.071 Uiso 1 1 calc R . .
C9 C 0.1655(3) 1.2142(5) 0.5575(3) 0.0609(15) Uani 1 1 d . . .
H9 H 0.1475 1.3074 0.5507 0.073 Uiso 1 1 calc R . .
C10 C 0.1412(2) 1.0960(6) 0.5137(3) 0.0526(13) Uani 1 1 d . . .
H10 H 0.1042 1.0960 0.4724 0.063 Uiso 1 1 calc R . .
C11 C 0.3508(2) 0.7550(4) 0.4953(2) 0.0261(8) Uani 1 1 d . . .
C12 C 0.2889(2) 0.6722(4) 0.5171(2) 0.0353(9) Uani 1 1 d . . .
H12 H 0.2454 0.6592 0.4834 0.042 Uiso 1 1 calc R . .
C13 C 0.2916(3) 0.6090(5) 0.5886(2) 0.0443(11) Uani 1 1 d . . .
H13 H 0.2500 0.5520 0.6031 0.053 Uiso 1 1 calc R . .
C14 C 0.3540(3) 0.6287(5) 0.6384(2) 0.0459(12) Uani 1 1 d . . .
H14 H 0.3540 0.5894 0.6879 0.055 Uiso 1 1 calc R . .
C15 C 0.4169(3) 0.7059(5) 0.6163(2) 0.0477(12) Uani 1 1 d . . .
H15 H 0.4609 0.7154 0.6498 0.057 Uiso 1 1 calc R . .
C16 C 0.4154(2) 0.7694(4) 0.5448(2) 0.0375(10) Uani 1 1 d . . .
H16 H 0.4583 0.8223 0.5298 0.045 Uiso 1 1 calc R . .
C21 C 0.4367(2) 0.8493(4) 0.36500(19) 0.0238(8) Uani 1 1 d . . .
C22 C 0.4628(2) 0.9673(4) 0.3258(2) 0.0282(8) Uani 1 1 d . . .
H22 H 0.4327 1.0501 0.3237 0.034 Uiso 1 1 calc R . .
C23 C 0.5323(2) 0.9636(4) 0.2901(2) 0.0356(9) Uani 1 1 d . . .
H23 H 0.5493 1.0437 0.2638 0.043 Uiso 1 1 calc R . .
C24 C 0.5771(2) 0.8423(4) 0.2928(2) 0.0347(9) Uani 1 1 d . . .
H24 H 0.6245 0.8398 0.2681 0.042 Uiso 1 1 calc R . .
C25 C 0.5523(2) 0.7255(4) 0.3315(2) 0.0332(9) Uani 1 1 d . . .
H25 H 0.5829 0.6434 0.3336 0.040 Uiso 1 1 calc R . .
C26 C 0.4825(2) 0.7281(4) 0.3674(2) 0.0300(8) Uani 1 1 d . . .
H26 H 0.4659 0.6476 0.3937 0.036 Uiso 1 1 calc R . .
N31 N 0.15187(18) 0.6946(4) 0.25548(19) 0.0346(8) Uani 1 1 d . . .
C32 C 0.1360(2) 0.5577(5) 0.2572(2) 0.0411(10) Uani 1 1 d . . .
H32 H 0.1699 0.4979 0.2858 0.049 Uiso 1 1 calc R . .
C33 C 0.0714(3) 0.4980(6) 0.2185(3) 0.0554(13) Uani 1 1 d . . .
H33 H 0.0628 0.3999 0.2201 0.066 Uiso 1 1 calc R . .
C34 C 0.0216(3) 0.5826(7) 0.1790(4) 0.0749(18) Uani 1 1 d . . .
H34 H -0.0233 0.5452 0.1540 0.090 Uiso 1 1 calc R . .
C35 C 0.0374(3) 0.7246(7) 0.1755(4) 0.0775(19) Uani 1 1 d . . .
H35 H 0.0041 0.7855 0.1470 0.093 Uiso 1 1 calc R . .
C36 C 0.1033(3) 0.7773(5) 0.2149(3) 0.0562(13) Uani 1 1 d . . .
H36 H 0.1137 0.8747 0.2127 0.067 Uiso 1 1 calc R . .
C41 C 0.0704(9) 0.6512(16) 0.4454(10) 0.110(4) Uani 0.50 1 d PDU A -1
H41A H 0.0812 0.7517 0.4493 0.164 Uiso 0.50 1 calc PR A -1
H41B H 0.0379 0.6331 0.3996 0.164 Uiso 0.50 1 calc PR A -1
H41C H 0.1188 0.5997 0.4424 0.164 Uiso 0.50 1 calc PR A -1
C42 C 0.0307(11) 0.6055(14) 0.5120(10) 0.144(4) Uani 0.50 1 d PDU A -1
H42A H 0.0644 0.6205 0.5581 0.173 Uiso 0.50 1 calc PR A -1
H42B H -0.0164 0.6622 0.5170 0.173 Uiso 0.50 1 calc PR A -1
O43 O 0.0108(8) 0.4630(9) 0.5063(8) 0.113(3) Uani 0.50 1 d PDU A -1
C44 C -0.0371(12) 0.4311(14) 0.5647(10) 0.144(4) Uani 0.50 1 d PDU A -1
H44A H -0.0884 0.4734 0.5542 0.173 Uiso 0.50 1 calc PR A -1
H44B H -0.0154 0.4700 0.6132 0.173 Uiso 0.50 1 calc PR A -1
C45 C -0.0447(10) 0.2743(13) 0.5713(10) 0.110(4) Uani 0.50 1 d PDU A -1
H45A H -0.0905 0.2517 0.5991 0.164 Uiso 0.50 1 calc PR A -1
H45B H 0.0009 0.2364 0.5986 0.164 Uiso 0.50 1 calc PR A -1
H45C H -0.0493 0.2331 0.5204 0.164 Uiso 0.50 1 calc PR A -1

loop_
_atom_site_aniso_label
_atom_site_aniso_U_11
_atom_site_aniso_U_22
_atom_site_aniso_U_33
_atom_site_aniso_U_23
_atom_site_aniso_U_13
_atom_site_aniso_U_12
Pd 0.02238(15) 0.02713(16) 0.02143(15) 0.00006(12) -0.00155(10) -0.00111(12)
Fe 0.0303(3) 0.0318(3) 0.0248(3) -0.0057(2) 0.0006(2) 0.0021(2)
P1 0.0210(5) 0.0250(5) 0.0192(4) 0.0021(4) -0.0009(4) -0.0005(4)
S1 0.0363(5) 0.0303(5) 0.0272(5) 0.0022(4) -0.0071(4) 0.0073(4)
Cl1 0.0325(5) 0.0318(5) 0.0502(6) -0.0068(5) 0.0009(5) 0.0017(4)
O1 0.0250(14) 0.0316(14) 0.0366(15) -0.0002(12) -0.0061(11) 0.0049(11)
O2 0.0563(19) 0.0494(17) 0.0241(14) 0.0048(13) 0.0033(13) 0.0061(15)
O3 0.0467(19) 0.0380(16) 0.054(2) -0.0018(15) -0.0151(15) 0.0147(14)
C1 0.029(2) 0.029(2) 0.0250(19) 0.0002(16) 0.0019(16) -0.0001(16)
C2 0.0248(19) 0.0260(18) 0.0190(17) 0.0007(15) 0.0009(14) -0.0007(15)
C3 0.025(2) 0.035(2) 0.029(2) -0.0047(17) -0.0026(16) -0.0036(16)
C4 0.037(2) 0.034(2) 0.040(2) -0.0073(19) -0.0041(19) -0.0091(18)
C5 0.044(3) 0.026(2) 0.039(2) 0.0019(19) 0.0000(19) 0.0000(18)
C6 0.048(3) 0.050(3) 0.061(3) -0.008(3) 0.027(3) -0.013(2)
C7 0.049(3) 0.085(4) 0.035(3) 0.016(3) 0.015(2) 0.007(3)
C8 0.053(3) 0.085(4) 0.042(3) -0.028(3) 0.014(2) -0.011(3)
C9 0.050(3) 0.053(3) 0.083(4) -0.010(3) 0.032(3) 0.015(3)
C10 0.028(2) 0.084(4) 0.046(3) -0.010(3) 0.004(2) -0.002(2)
C11 0.032(2) 0.0259(18) 0.0208(18) 0.0023(15) 0.0008(15) 0.0032(15)
C12 0.037(2) 0.037(2) 0.031(2) 0.0069(19) 0.0018(18) -0.0019(18)
C13 0.056(3) 0.039(2) 0.039(2) 0.012(2) 0.015(2) 0.002(2)
C14 0.073(3) 0.042(3) 0.024(2) 0.0092(19) 0.004(2) 0.010(2)
C15 0.066(3) 0.046(3) 0.029(2) 0.005(2) -0.018(2) 0.005(2)
C16 0.041(2) 0.040(2) 0.030(2) 0.0078(19) -0.0071(18) -0.0039(19)
C21 0.0206(18) 0.0314(19) 0.0191(17) -0.0018(16) -0.0016(14) 0.0006(15)
C22 0.027(2) 0.033(2) 0.0246(19) 0.0048(17) 0.0028(16) 0.0034(16)
C23 0.031(2) 0.046(2) 0.030(2) 0.0098(19) 0.0059(17) 0.0012(19)
C24 0.023(2) 0.052(3) 0.029(2) -0.005(2) 0.0029(16) -0.0012(18)
C25 0.030(2) 0.033(2) 0.036(2) -0.0052(19) -0.0031(17) 0.0067(17)
C26 0.030(2) 0.0286(19) 0.031(2) 0.0018(17) -0.0024(16) 0.0008(16)
N31 0.0279(18) 0.041(2) 0.0340(18) -0.0048(16) -0.0050(14) -0.0003(15)
C32 0.033(2) 0.049(3) 0.042(2) -0.007(2) 0.0022(19) -0.006(2)
C33 0.043(3) 0.064(3) 0.059(3) -0.023(3) 0.000(2) -0.017(2)
C34 0.047(3) 0.082(4) 0.093(5) -0.043(4) -0.020(3) 0.001(3)
C35 0.061(4) 0.088(4) 0.080(4) -0.028(4) -0.040(3) 0.024(3)
C36 0.055(3) 0.054(3) 0.057(3) -0.014(3) -0.021(3) 0.009(2)
C41 0.093(6) 0.118(7) 0.120(6) -0.029(5) 0.026(5) -0.014(5)
C42 0.150(6) 0.139(6) 0.145(6) -0.019(5) 0.010(5) -0.004(5)
O43 0.104(6) 0.108(7) 0.127(5) -0.041(5) 0.005(5) -0.023(5)
C44 0.150(6) 0.139(6) 0.145(6) -0.019(5) 0.010(5) -0.004(5)
C45 0.093(6) 0.118(7) 0.120(6) -0.029(5) 0.026(5) -0.014(5)

loop_
_atom_type_symbol
_atom_type_description
_atom_type_scat_dispersion_real
_atom_type_scat_dispersion_imag
_atom_type_scat_source
C C 0.0033 0.0016 'International Tables Vol C Tables 4.2.6.8 and 6.1.1.4'
H H 0.0000 0.0000 'International Tables Vol C Tables 4.2.6.8 and 6.1.1.4'
N N 0.0061 0.0033 'International Tables Vol C Tables 4.2.6.8 and 6.1.1.4'
O O 0.0106 0.0060 'International Tables Vol C Tables 4.2.6.8 and 6.1.1.4'
P P 0.1023 0.0942 'International Tables Vol C Tables 4.2.6.8 and 6.1.1.4'
S S 0.1246 0.1234 'International Tables Vol C Tables 4.2.6.8 and 6.1.1.4'
Cl Cl 0.1484 0.1585 'International Tables Vol C Tables 4.2.6.8 and 6.1.1.4'
Fe Fe 0.3463 0.8444 'International Tables Vol C Tables 4.2.6.8 and 6.1.1.4'
Pd Pd -0.9988 1.0072 'International Tables Vol C Tables 4.2.6.8 and 6.1.1.4'

loop_
_geom_angle_atom_site_label_1
_geom_angle_atom_site_label_2
_geom_angle_atom_site_label_3
_geom_angle
O1 Pd N31 88.21(11)
O1 Pd P1 95.31(7)
N31 Pd P1 175.09(10)
O1 Pd Cl1 179.28(8)
N31 Pd Cl1 91.26(9)
P1 Pd Cl1 85.19(4)
C1 Fe C2 41.82(14)
C1 Fe C6 120.07(18)
C2 Fe C6 109.72(17)
C1 Fe C3 69.72(15)
C2 Fe C3 41.40(14)
C6 Fe C3 129.38(18)
C1 Fe C10 108.45(17)
C2 Fe C10 129.21(17)
C6 Fe C10 40.1(2)
C3 Fe C10 167.56(19)
C1 Fe C7 154.1(2)
C2 Fe C7 119.51(18)
C6 Fe C7 40.13(19)
C3 Fe C7 108.44(18)
C10 Fe C7 67.5(2)
C1 Fe C9 127.3(2)
C2 Fe C9 166.8(2)
C6 Fe C9 67.4(2)
C3 Fe C9 150.41(19)
C10 Fe C9 40.4(2)
C7 Fe C9 67.3(2)
C1 Fe C5 41.28(15)
C2 Fe C5 69.64(15)
C6 Fe C5 153.24(19)
C3 Fe C5 68.85(16)
C10 Fe C5 118.42(19)
C7 Fe C5 164.0(2)
C9 Fe C5 106.8(2)
C1 Fe C8 164.8(2)
C2 Fe C8 151.80(19)
C6 Fe C8 67.3(2)
C3 Fe C8 117.20(18)
C10 Fe C8 67.82(19)
C7 Fe C8 39.7(2)
C9 Fe C8 40.4(2)
C5 Fe C8 126.3(2)
C1 Fe C4 68.68(16)
C2 Fe C4 68.89(15)
C6 Fe C4 166.2(2)
C3 Fe C4 40.62(15)
C10 Fe C4 151.2(2)
C7 Fe C4 127.67(19)
C9 Fe C4 117.13(19)
C5 Fe C4 40.24(16)
C8 Fe C4 107.06(19)
C2 P1 C21 103.72(16)
C2 P1 C11 105.76(16)
C21 P1 C11 106.64(17)
C2 P1 Pd 112.01(12)
C21 P1 Pd 114.11(12)
C11 P1 Pd 113.77(12)
O3 S1 O2 116.75(18)
O3 S1 O1 109.58(17)
O2 S1 O1 111.50(17)
O3 S1 C1 107.29(18)
O2 S1 C1 106.28(18)
O1 S1 C1 104.60(16)
S1 O1 Pd 119.57(15)
C5 C1 C2 108.0(3)
C5 C1 S1 125.0(3)
C2 C1 S1 126.9(3)
C5 C1 Fe 70.7(2)
C2 C1 Fe 69.3(2)
S1 C1 Fe 127.8(2)
C3 C2 C1 107.5(3)
C3 C2 P1 127.4(3)
C1 C2 P1 124.9(3)
C3 C2 Fe 70.1(2)
C1 C2 Fe 68.9(2)
P1 C2 Fe 130.41(19)
C4 C3 C2 107.6(3)
C4 C3 Fe 70.4(2)
C2 C3 Fe 68.5(2)
C4 C3 H3 126.2
C2 C3 H3 126.2
Fe C3 H3 126.5
C5 C4 C3 109.2(3)
C5 C4 Fe 69.5(2)
C3 C4 Fe 69.0(2)
C5 C4 H4 125.4
C3 C4 H4 125.4
Fe C4 H4 127.7
C4 C5 C1 107.7(4)
C4 C5 Fe 70.2(2)
C1 C5 Fe 68.0(2)
C4 C5 H5 126.2
C1 C5 H5 126.2
Fe C5 H5 127.2
C10 C6 C7 108.4(5)
C10 C6 Fe 70.2(3)
C7 C6 Fe 70.2(3)
C10 C6 H6 125.8
C7 C6 H6 125.8
Fe C6 H6 125.5
C8 C7 C6 108.5(5)
C8 C7 Fe 70.4(3)
C6 C7 Fe 69.7(3)
C8 C7 H7 125.8
C6 C7 H7 125.8
Fe C7 H7 125.8
C7 C8 C9 107.7(4)
C7 C8 Fe 69.9(3)
C9 C8 Fe 69.6(3)
C7 C8 H8 126.1
C9 C8 H8 126.1
Fe C8 H8 125.9
C10 C9 C8 107.9(5)
C10 C9 Fe 69.8(3)
C8 C9 Fe 70.0(3)
C10 C9 H9 126.1
C8 C9 H9 126.1
Fe C9 H9 125.8
C6 C10 C9 107.5(4)
C6 C10 Fe 69.7(3)
C9 C10 Fe 69.9(3)
C6 C10 H10 126.3
C9 C10 H10 126.3
Fe C10 H10 125.7
C16 C11 C12 119.3(3)
C16 C11 P1 121.1(3)
C12 C11 P1 119.4(3)
C13 C12 C11 119.7(4)
C13 C12 H12 120.1
C11 C12 H12 120.1
C14 C13 C12 120.6(4)
C14 C13 H13 119.7
C12 C13 H13 119.7
C13 C14 C15 120.2(4)
C13 C14 H14 119.9
C15 C14 H14 119.9
C14 C15 C16 120.0(4)
C14 C15 H15 120.0
C16 C15 H15 120.0
C15 C16 C11 120.1(4)
C15 C16 H16 119.9
C11 C16 H16 119.9
C26 C21 C22 118.6(3)
C26 C21 P1 121.9(3)
C22 C21 P1 119.4(3)
C23 C22 C21 120.6(3)
C23 C22 H22 119.7
C21 C22 H22 119.7
C22 C23 C24 120.2(4)
C22 C23 H23 119.9
C24 C23 H23 119.9
C25 C24 C23 119.8(4)
C25 C24 H24 120.1
C23 C24 H24 120.1
C24 C25 C26 120.4(4)
C24 C25 H25 119.8
C26 C25 H25 119.8
C25 C26 C21 120.3(3)
C25 C26 H26 119.8
C21 C26 H26 119.8
C32 N31 C36 117.6(4)
C32 N31 Pd 120.7(3)
C36 N31 Pd 121.4(3)
N31 C32 C33 123.1(4)
N31 C32 H32 118.5
C33 C32 H32 118.5
C34 C33 C32 119.0(5)
C34 C33 H33 120.5
C32 C33 H33 120.5
C33 C34 C35 118.9(5)
C33 C34 H34 120.5
C35 C34 H34 120.5
C34 C35 C36 119.1(5)
C34 C35 H35 120.4
C36 C35 H35 120.4
N31 C36 C35 122.2(5)
N31 C36 H36 118.9
C35 C36 H36 118.9
C42 C41 H41A 109.5
C42 C41 H41B 109.5
H41A C41 H41B 109.5
C42 C41 H41C 109.5
H41A C41 H41C 109.5
H41B C41 H41C 109.5
O43 C42 C41 110.9(12)
O43 C42 H42A 109.5
C41 C42 H42A 109.5
O43 C42 H42B 109.5
C41 C42 H42B 109.5
H42A C42 H42B 108.1
C44 O43 C42 108.3(10)
O43 C44 C45 109.4(11)
O43 C44 H44A 109.8
C45 C44 H44A 109.8
O43 C44 H44B 109.8
C45 C44 H44B 109.8
H44A C44 H44B 108.2
C44 C45 H45A 109.5
C44 C45 H45B 109.5
H45A C45 H45B 109.5
C44 C45 H45C 109.5
H45A C45 H45C 109.5
H45B C45 H45C 109.5

loop_
_geom_bond_atom_site_label_1
_geom_bond_atom_site_label_2
_geom_bond_distance
Pd O1 2.066(2)
Pd N31 2.137(3)
Pd P1 2.2466(9)
Pd Cl1 2.2608(10)
Fe C1 2.008(4)
Fe C2 2.012(3)
Fe C6 2.033(4)
Fe C3 2.034(4)
Fe C10 2.038(4)
Fe C7 2.039(5)
Fe C9 2.039(4)
Fe C5 2.044(4)
Fe C8 2.044(5)
Fe C4 2.053(4)
P1 C2 1.802(4)
P1 C21 1.813(4)
P1 C11 1.814(4)
S1 O3 1.436(3)
S1 O2 1.440(3)
S1 O1 1.499(3)
S1 C1 1.746(4)
C1 C5 1.429(5)
C1 C2 1.435(5)
C2 C3 1.430(5)
C3 C4 1.418(5)
C3 H3 0.9400
C4 C5 1.409(6)
C4 H4 0.9400
C5 H5 0.9400
C6 C10 1.395(7)
C6 C7 1.397(7)
C6 H6 0.9400
C7 C8 1.387(7)
C7 H7 0.9400
C8 C9 1.411(7)
C8 H8 0.9400
C9 C10 1.407(7)
C9 H9 0.9400
C10 H10 0.9400
C11 C16 1.386(5)
C11 C12 1.391(5)
C12 C13 1.383(5)
C12 H12 0.9400
C13 C14 1.365(6)
C13 H13 0.9400
C14 C15 1.378(6)
C14 H14 0.9400
C15 C16 1.384(6)
C15 H15 0.9400
C16 H16 0.9400
C21 C26 1.392(5)
C21 C22 1.395(5)
C22 C23 1.375(5)
C22 H22 0.9400
C23 C24 1.383(6)
C23 H23 0.9400
C24 C25 1.374(6)
C24 H24 0.9400
C25 C26 1.381(5)
C25 H25 0.9400
C26 H26 0.9400
N31 C32 1.325(5)
N31 C36 1.327(6)
C32 C33 1.396(6)
C32 H32 0.9400
C33 C34 1.341(7)
C33 H33 0.9400
C34 C35 1.372(8)
C34 H34 0.9400
C35 C36 1.394(7)
C35 H35 0.9400
C36 H36 0.9400
C41 C42 1.442(9)
C41 H41A 0.9700
C41 H41B 0.9700
C41 H41C 0.9700
C42 O43 1.394(9)
C42 H42A 0.9800
C42 H42B 0.9800
O43 C44 1.375(9)
C44 C45 1.493(9)
C44 H44A 0.9800
C44 H44B 0.9800
C45 H45A 0.9700
C45 H45B 0.9700
C45 H45C 0.9700

loop_
_geom_torsion_atom_site_label_1
_geom_torsion_atom_site_label_2
_geom_torsion_atom_site_label_3
_geom_torsion_atom_site_label_4
_geom_torsion
O1 Pd P1 C2 -5.30(14)
N31 Pd P1 C2 -141.0(11)
Cl1 Pd P1 C2 175.21(13)
O1 Pd P1 C21 -122.77(15)
N31 Pd P1 C21 101.6(11)
Cl1 Pd P1 C21 57.75(13)
O1 Pd P1 C11 114.57(15)
N31 Pd P1 C11 -21.1(11)
Cl1 Pd P1 C11 -64.91(13)
O3 S1 O1 Pd 172.26(17)
O2 S1 O1 Pd 41.5(2)
C1 S1 O1 Pd -73.0(2)
N31 Pd O1 S1 -129.31(18)
P1 Pd O1 S1 54.12(16)
Cl1 Pd O1 S1 -172(100)
O3 S1 C1 C5 -24.6(4)
O2 S1 C1 C5 101.0(4)
O1 S1 C1 C5 -141.0(3)
O3 S1 C1 C2 158.7(3)
O2 S1 C1 C2 -75.7(4)
O1 S1 C1 C2 42.3(4)
O3 S1 C1 Fe 67.3(3)
O2 S1 C1 Fe -167.1(2)
O1 S1 C1 Fe -49.0(3)
C2 Fe C1 C5 -118.8(3)
C6 Fe C1 C5 154.7(3)
C3 Fe C1 C5 -80.7(2)
C10 Fe C1 C5 112.4(3)
C7 Fe C1 C5 -171.3(4)
C9 Fe C1 C5 71.4(3)
C8 Fe C1 C5 39.3(7)
C4 Fe C1 C5 -37.1(2)
C6 Fe C1 C2 -86.4(3)
C3 Fe C1 C2 38.2(2)
C10 Fe C1 C2 -128.8(2)
C7 Fe C1 C2 -52.5(5)
C9 Fe C1 C2 -169.7(2)
C5 Fe C1 C2 118.8(3)
C8 Fe C1 C2 158.1(6)
C4 Fe C1 C2 81.7(2)
C2 Fe C1 S1 121.3(3)
C6 Fe C1 S1 34.9(3)
C3 Fe C1 S1 159.5(3)
C10 Fe C1 S1 -7.5(3)
C7 Fe C1 S1 68.8(5)
C9 Fe C1 S1 -48.4(3)
C5 Fe C1 S1 -119.9(4)
C8 Fe C1 S1 -80.6(7)
C4 Fe C1 S1 -157.0(3)
C5 C1 C2 C3 0.6(4)
S1 C1 C2 C3 177.8(3)
Fe C1 C2 C3 -59.7(2)
C5 C1 C2 P1 -174.3(3)
S1 C1 C2 P1 2.9(5)
Fe C1 C2 P1 125.3(3)
C5 C1 C2 Fe 60.4(3)
S1 C1 C2 Fe -122.4(3)
C21 P1 C2 C3 -67.9(3)
C11 P1 C2 C3 44.1(4)
Pd P1 C2 C3 168.6(3)
C21 P1 C2 C1 106.0(3)
C11 P1 C2 C1 -142.0(3)
Pd P1 C2 C1 -17.5(3)
C21 P1 C2 Fe -163.0(2)
C11 P1 C2 Fe -51.0(3)
Pd P1 C2 Fe 73.5(2)
C1 Fe C2 C3 118.8(3)
C6 Fe C2 C3 -127.8(3)
C10 Fe C2 C3 -168.6(3)
C7 Fe C2 C3 -84.7(3)
C9 Fe C2 C3 157.2(8)
C5 Fe C2 C3 80.7(2)
C8 Fe C2 C3 -49.3(5)
C4 Fe C2 C3 37.6(2)
C6 Fe C2 C1 113.4(2)
C3 Fe C2 C1 -118.8(3)
C10 Fe C2 C1 72.6(3)
C7 Fe C2 C1 156.5(2)
C9 Fe C2 C1 38.4(8)
C5 Fe C2 C1 -38.1(2)
C8 Fe C2 C1 -168.1(4)
C4 Fe C2 C1 -81.2(2)
C1 Fe C2 P1 -118.5(3)
C6 Fe C2 P1 -5.1(3)
C3 Fe C2 P1 122.7(3)
C10 Fe C2 P1 -45.9(4)
C7 Fe C2 P1 38.0(3)
C9 Fe C2 P1 -80.1(8)
C5 Fe C2 P1 -156.5(3)
C8 Fe C2 P1 73.5(5)
C4 Fe C2 P1 160.3(3)
C1 C2 C3 C4 -0.8(4)
P1 C2 C3 C4 174.0(3)
Fe C2 C3 C4 -59.8(3)
C1 C2 C3 Fe 59.0(2)
P1 C2 C3 Fe -126.2(3)
C1 Fe C3 C4 80.5(2)
C2 Fe C3 C4 119.1(3)
C6 Fe C3 C4 -166.7(3)
C10 Fe C3 C4 164.3(8)
C7 Fe C3 C4 -126.9(3)
C9 Fe C3 C4 -50.6(5)
C5 Fe C3 C4 36.3(2)
C8 Fe C3 C4 -84.7(3)
C1 Fe C3 C2 -38.5(2)
C6 Fe C3 C2 74.3(3)
C10 Fe C3 C2 45.2(9)
C7 Fe C3 C2 114.0(3)
C9 Fe C3 C2 -169.7(4)
C5 Fe C3 C2 -82.8(2)
C8 Fe C3 C2 156.3(3)
C4 Fe C3 C2 -119.1(3)
C2 C3 C4 C5 0.6(5)
Fe C3 C4 C5 -57.9(3)
C2 C3 C4 Fe 58.6(2)
C1 Fe C4 C5 38.0(2)
C2 Fe C4 C5 83.1(3)
C6 Fe C4 C5 169.8(7)
C3 Fe C4 C5 121.3(3)
C10 Fe C4 C5 -51.7(5)
C7 Fe C4 C5 -165.3(3)
C9 Fe C4 C5 -84.0(3)
C8 Fe C4 C5 -126.5(3)
C1 Fe C4 C3 -83.3(2)
C2 Fe C4 C3 -38.3(2)
C6 Fe C4 C3 48.5(8)
C10 Fe C4 C3 -173.0(3)
C7 Fe C4 C3 73.4(3)
C9 Fe C4 C3 154.6(3)
C5 Fe C4 C3 -121.3(3)
C8 Fe C4 C3 112.1(3)
C3 C4 C5 C1 -0.2(5)
Fe C4 C5 C1 -57.8(3)
C3 C4 C5 Fe 57.6(3)
C2 C1 C5 C4 -0.3(4)
S1 C1 C5 C4 -177.5(3)
Fe C1 C5 C4 59.2(3)
C2 C1 C5 Fe -59.5(2)
S1 C1 C5 Fe 123.3(3)
C1 Fe C5 C4 -119.5(3)
C2 Fe C5 C4 -81.0(3)
C6 Fe C5 C4 -174.6(4)
C3 Fe C5 C4 -36.6(2)
C10 Fe C5 C4 154.5(3)
C7 Fe C5 C4 46.6(8)
C9 Fe C5 C4 112.4(3)
C8 Fe C5 C4 72.3(3)
C2 Fe C5 C1 38.5(2)
C6 Fe C5 C1 -55.1(5)
C3 Fe C5 C1 83.0(2)
C10 Fe C5 C1 -85.9(3)
C7 Fe C5 C1 166.2(6)
C9 Fe C5 C1 -128.0(3)
C8 Fe C5 C1 -168.1(2)
C4 Fe C5 C1 119.5(3)
C1 Fe C6 C10 -83.1(3)
C2 Fe C6 C10 -128.1(3)
C3 Fe C6 C10 -170.6(3)
C7 Fe C6 C10 119.2(4)
C9 Fe C6 C10 38.1(3)
C5 Fe C6 C10 -44.4(5)
C8 Fe C6 C10 82.0(3)
C4 Fe C6 C10 150.3(7)
C1 Fe C6 C7 157.7(3)
C2 Fe C6 C7 112.7(3)
C3 Fe C6 C7 70.2(3)
C10 Fe C6 C7 -119.2(4)
C9 Fe C6 C7 -81.1(3)
C5 Fe C6 C7 -163.6(4)
C8 Fe C6 C7 -37.1(3)
C4 Fe C6 C7 31.1(9)
C10 C6 C7 C8 -0.1(5)
Fe C6 C7 C8 59.9(3)
C10 C6 C7 Fe -60.0(3)
C1 Fe C7 C8 -168.0(3)
C2 Fe C7 C8 154.6(3)
C6 Fe C7 C8 -119.4(4)
C3 Fe C7 C8 110.7(3)
C10 Fe C7 C8 -81.9(3)
C9 Fe C7 C8 -38.0(3)
C5 Fe C7 C8 33.1(8)
C4 Fe C7 C8 69.5(4)
C1 Fe C7 C6 -48.6(5)
C2 Fe C7 C6 -86.0(3)
C3 Fe C7 C6 -129.9(3)
C10 Fe C7 C6 37.5(3)
C9 Fe C7 C6 81.4(3)
C5 Fe C7 C6 152.6(6)
C8 Fe C7 C6 119.4(4)
C4 Fe C7 C6 -171.1(3)
C6 C7 C8 C9 0.1(5)
Fe C7 C8 C9 59.6(3)
C6 C7 C8 Fe -59.5(3)
C1 Fe C8 C7 159.6(6)
C2 Fe C8 C7 -52.1(5)
C6 Fe C8 C7 37.5(3)
C3 Fe C8 C7 -86.4(3)
C10 Fe C8 C7 81.0(3)
C9 Fe C8 C7 118.8(4)
C5 Fe C8 C7 -169.2(3)
C4 Fe C8 C7 -129.1(3)
C1 Fe C8 C9 40.8(8)
C2 Fe C8 C9 -171.0(3)
C6 Fe C8 C9 -81.3(3)
C3 Fe C8 C9 154.7(3)
C10 Fe C8 C9 -37.8(3)
C7 Fe C8 C9 -118.8(4)
C5 Fe C8 C9 72.0(4)
C4 Fe C8 C9 112.1(3)
C7 C8 C9 C10 0.0(6)
Fe C8 C9 C10 59.7(3)
C7 C8 C9 Fe -59.8(3)
C1 Fe C9 C10 73.6(4)
C2 Fe C9 C10 42.2(9)
C6 Fe C9 C10 -37.8(3)
C3 Fe C9 C10 -169.0(3)
C7 Fe C9 C10 -81.5(3)
C5 Fe C9 C10 114.4(3)
C8 Fe C9 C10 -118.8(5)
C4 Fe C9 C10 156.5(3)
C1 Fe C9 C8 -167.6(3)
C2 Fe C9 C8 161.0(7)
C6 Fe C9 C8 81.0(3)
C3 Fe C9 C8 -50.2(5)
C10 Fe C9 C8 118.8(5)
C7 Fe C9 C8 37.4(3)
C5 Fe C9 C8 -126.8(3)
C4 Fe C9 C8 -84.6(3)
C7 C6 C10 C9 0.1(5)
Fe C6 C10 C9 -59.9(3)
C7 C6 C10 Fe 60.0(3)
C8 C9 C10 C6 0.0(5)
Fe C9 C10 C6 59.9(3)
C8 C9 C10 Fe -59.9(3)
C1 Fe C10 C6 115.1(3)
C2 Fe C10 C6 73.0(3)
C3 Fe C10 C6 35.7(9)
C7 Fe C10 C6 -37.5(3)
C9 Fe C10 C6 -118.5(4)
C5 Fe C10 C6 159.0(3)
C8 Fe C10 C6 -80.6(3)
C4 Fe C10 C6 -165.8(3)
C1 Fe C10 C9 -126.4(3)
C2 Fe C10 C9 -168.6(3)
C6 Fe C10 C9 118.5(4)
C3 Fe C10 C9 154.2(7)
C7 Fe C10 C9 80.9(4)
C5 Fe C10 C9 -82.5(4)
C8 Fe C10 C9 37.8(3)
C4 Fe C10 C9 -47.3(5)
C2 P1 C11 C16 -68.0(4)
C21 P1 C11 C16 42.0(4)
Pd P1 C11 C16 168.6(3)
C2 P1 C11 C12 106.7(3)
C21 P1 C11 C12 -143.3(3)
Pd P1 C11 C12 -16.6(3)
C16 C11 C12 C13 2.0(6)
P1 C11 C12 C13 -172.8(3)
C11 C12 C13 C14 0.9(6)
C12 C13 C14 C15 -3.4(7)
C13 C14 C15 C16 3.1(7)
C14 C15 C16 C11 -0.2(7)
C12 C11 C16 C15 -2.3(6)
P1 C11 C16 C15 172.4(3)
C2 P1 C21 C26 150.9(3)
C11 P1 C21 C26 39.6(3)
Pd P1 C21 C26 -86.9(3)
C2 P1 C21 C22 -32.8(3)
C11 P1 C21 C22 -144.2(3)
Pd P1 C21 C22 89.3(3)
C26 C21 C22 C23 0.2(5)
P1 C21 C22 C23 -176.1(3)
C21 C22 C23 C24 0.0(6)
C22 C23 C24 C25 -0.3(6)
C23 C24 C25 C26 0.4(6)
C24 C25 C26 C21 -0.2(6)
C22 C21 C26 C25 -0.1(5)
P1 C21 C26 C25 176.2(3)
O1 Pd N31 C32 -148.2(3)
P1 Pd N31 C32 -12.4(13)
Cl1 Pd N31 C32 31.3(3)
O1 Pd N31 C36 24.3(4)
P1 Pd N31 C36 160.2(9)
Cl1 Pd N31 C36 -156.2(4)
C36 N31 C32 C33 0.2(6)
Pd N31 C32 C33 173.0(3)
N31 C32 C33 C34 -1.6(7)
C32 C33 C34 C35 2.3(9)
C33 C34 C35 C36 -1.8(9)
C32 N31 C36 C35 0.4(7)
Pd N31 C36 C35 -172.3(4)
C34 C35 C36 N31 0.4(9)
C41 C42 O43 C44 -170.6(17)
C42 O43 C44 C45 -167.1(16)
